data_4119071
loop_
_publ_author_name
'Reimann, C.'
'Nordman, C.E.'

_publ_section_title
;
 The molecular and crystal structures of ammonia-triborane
;
_journal_name_full 'Journal of the American Chemical Society'
_journal_page_first 3538
_journal_page_last 3543
_journal_paper_doi 10.1021/ja01523a013
_journal_volume 81
_journal_year 1959
_chemical_formula_sum 'B3 H7 N'
_chemical_name_systematic '(N H3) (B3 H7)'
_space_group_IT_number 14
_symmetry_space_group_name_Hall '-P 2yn'
_symmetry_space_group_name_H-M 'P 1 21/n 1'
_cell_angle_alpha 90
_cell_angle_beta 115.2
_cell_angle_gamma 90
_cell_formula_units_Z 4
_cell_length_a 10.4
_cell_length_b 4.824
_cell_length_c 9.997
_cell_volume 453.812
_citation_journal_id_ASTM JACSAT
_cod_data_source_file boron_444.cif
_cod_data_source_block B3H7N1
_cod_original_cell_volume 453.8119
_cod_original_sg_symbol_Hall '-P 2ybc (x-z,y,z)'
_cod_original_formula_sum 'B3 H7 N1'
_cod_database_code 4119071

loop_
_symmetry_equiv_pos_as_xyz
x,y,z
-x+1/2,y+1/2,-z+1/2
-x,-y,-z
x-1/2,-y-1/2,z-1/2

loop_
_atom_site_label
_atom_site_type_symbol
_atom_site_fract_x
_atom_site_fract_y
_atom_site_fract_z
_atom_site_occupancy
_atom_site_U_iso_or_equiv
H7 H-1 0.052 0.802 0.452 1 0.0
H4 H-1 0.042 0.893 0.138 1 0.0
B2 B+2 0.0629 0.686 0.1935 1 0.0
B1 B+2 -0.0641 0.5437 0.2441 1 0.0
H6 H-1 0.169 0.834 0.365 1 0.0
N1 N-3 0.2007 0.4383 0.4799 1 0.0
H1 H-1 -0.153 0.678 0.232 1 0.0
H3 H-1 -0.063 0.538 0.122 1 0.0
H2 H-1 -0.067 0.313 0.238 1 0.0
H5 H-1 0.148 0.549 0.19 1 0.0
B3 B+2 0.1 0.6805 0.3868 1 0.0
